data_1513178
loop_
_publ_author_name
'Yasemin Yahsi'
'Hulya Kara'

_publ_section_title
;
 Synthesis, structural analysis and magnetic properties of two novel
 doubly oxygen bridged binuclear manganese(III) and copper(II) complexes
 with ONO tridentate ligands
;
_journal_name_full
;
Inorganica Chimica Acta
;
_journal_page_first 110
_journal_page_last 116
_journal_paper_doi 10.1016/j.ica.2012.11.029
_journal_volume 397
_journal_year 2013
_chemical_formula_sum 'C13 H7 Cl2 Cu N O2'
_chemical_formula_weight 343.65
_space_group_IT_number 14
_symmetry_cell_setting monoclinic
_symmetry_space_group_name_Hall '-P 2ybc'
_symmetry_space_group_name_H-M 'P 1 21/c 1'
_atom_sites_solution_hydrogens geom
_atom_sites_solution_primary direct
_atom_sites_solution_secondary difmap
_cell_angle_alpha 90.00
_cell_angle_beta 106.717(6)
_cell_angle_gamma 90.00
_cell_formula_units_Z 4
_cell_length_a 5.2082(3)
_cell_length_b 15.8065(12)
_cell_length_c 15.2221(12)
_cell_measurement_reflns_used 2107
_cell_measurement_temperature 293(2)
_cell_measurement_theta_max 28.6217
_cell_measurement_theta_min 3.8885
_cell_volume 1200.17(15)
_computing_cell_refinement
;
 CrysAlis RED, Oxford Diffraction Ltd.,
 Version 1.171.32.29 (release 10-06-2008 CrysAlis171 .NET)
 (compiled Jun 10 2008,16:49:55)
;
_computing_data_collection
;
 CrysAlis CCD, Oxford Diffraction Ltd.,
 Version 1.171.32.29 (release 10-06-2008 CrysAlis171 .NET)
 (compiled Jun 10 2008,16:49:55)
;
_computing_data_reduction
;
 CrysAlis RED, Oxford Diffraction Ltd.,
 Version 1.171.32.29 (release 10-06-2008 CrysAlis171 .NET)
 (compiled Jun 10 2008,16:49:55)
;
_computing_structure_refinement 'SHELXL-97 (Sheldrick, 1997)'
_computing_structure_solution 'SHELXS-97 (Sheldrick, 1990)'
_diffrn_ambient_temperature 293(2)
_diffrn_detector_area_resol_mean 16.4547
_diffrn_measured_fraction_theta_full 0.876
_diffrn_measured_fraction_theta_max 0.876
_diffrn_measurement_details
;
  1 omega  -48.00    4.00   1.0000   30.0000
omega____ theta____ kappa____ phi______ omega'___ theta'___ frames
    -      -21.0487   45.0000  240.0000    0.0000    0.0000 52

  2 omega  -11.00   44.00   1.0000   30.0000
omega____ theta____ kappa____ phi______ omega'___ theta'___ frames
    -       22.1424   77.0000    0.0000    0.0000    0.0000 55

  3 omega  -50.00    2.00   1.0000   30.0000
omega____ theta____ kappa____ phi______ omega'___ theta'___ frames
    -       22.1424  -45.0000  240.0000    0.0000    0.0000 52

  4 omega  -35.00    3.00   1.0000   30.0000
omega____ theta____ kappa____ phi______ omega'___ theta'___ frames
    -       22.1424  120.0000  134.0000    0.0000    0.0000 38

  5 omega    1.00   47.00   1.0000   30.0000
omega____ theta____ kappa____ phi______ omega'___ theta'___ frames
    -       22.1424  -77.0000   60.0000    0.0000    0.0000 46

  6 omega   20.00   88.00   1.0000   30.0000
omega____ theta____ kappa____ phi______ omega'___ theta'___ frames
    -       22.1424    0.0000  270.0000    0.0000    0.0000 68

;
_diffrn_measurement_device_type 'Oxford Diffraction Xcalibur3'
_diffrn_measurement_method 'omega scan'
_diffrn_orient_matrix_UB_11 0.0221030015
_diffrn_orient_matrix_UB_12 0.0019640640
_diffrn_orient_matrix_UB_13 -0.0475479354
_diffrn_orient_matrix_UB_21 0.0160110235
_diffrn_orient_matrix_UB_22 0.0444364867
_diffrn_orient_matrix_UB_23 0.0034018222
_diffrn_orient_matrix_UB_31 0.1336310413
_diffrn_orient_matrix_UB_32 -0.0056863173
_diffrn_orient_matrix_UB_33 0.0101973843
_diffrn_radiation_monochromator graphite
_diffrn_radiation_source 'Enhance (Mo) X-ray Source'
_diffrn_radiation_type MoK\a
_diffrn_radiation_wavelength 0.71073
_diffrn_reflns_av_R_equivalents 0.0458
_diffrn_reflns_av_sigmaI/netI 0.0907
_diffrn_reflns_limit_h_max 7
_diffrn_reflns_limit_h_min -6
_diffrn_reflns_limit_k_max 20
_diffrn_reflns_limit_k_min -20
_diffrn_reflns_limit_l_max 19
_diffrn_reflns_limit_l_min -20
_diffrn_reflns_number 6611
_diffrn_reflns_theta_full 28.67
_diffrn_reflns_theta_max 28.67
_diffrn_reflns_theta_min 4.09
_exptl_absorpt_coefficient_mu 2.258
_exptl_absorpt_correction_T_max 1.00000
_exptl_absorpt_correction_T_min 0.80461
_exptl_absorpt_correction_type multi-scan
_exptl_absorpt_process_details
;
CrysAlis RED, Oxford Diffraction Ltd.,
Version 1.171.32.5 (release 08-05-2007 CrysAlis171 .NET)
(compiled May  8 2007,13:10:02)
Empirical absorption correction using spherical harmonics,
 implemented in SCALE3 ABSPACK scaling algorithm.
;
_exptl_crystal_colour green
_exptl_crystal_density_diffrn 1.902
_exptl_crystal_density_method 'not measured'
_exptl_crystal_description needle
_exptl_crystal_F_000 684
_exptl_crystal_size_max 0.4
_exptl_crystal_size_mid 0.06
_exptl_crystal_size_min 0.04
_refine_diff_density_max 0.413
_refine_diff_density_min -0.338
_refine_diff_density_rms 0.081
_refine_ls_extinction_method none
_refine_ls_goodness_of_fit_ref 0.817
_refine_ls_hydrogen_treatment constr
_refine_ls_matrix_type full
_refine_ls_number_parameters 172
_refine_ls_number_reflns 2703
_refine_ls_number_restraints 0
_refine_ls_restrained_S_all 0.817
_refine_ls_R_factor_all 0.0820
_refine_ls_R_factor_gt 0.0372
_refine_ls_shift/su_max 0.001
_refine_ls_shift/su_mean 0.000
_refine_ls_structure_factor_coef Fsqd
_refine_ls_weighting_details 'calc w=1/[\s^2^(Fo^2^)+(0.0336P)^2^+0.0000P] where P=(Fo^2^+2Fc^2^)/3'
_refine_ls_weighting_scheme calc
_refine_ls_wR_factor_gt 0.0670
_refine_ls_wR_factor_ref 0.0750
_reflns_number_gt 1567
_reflns_number_total 2703
_reflns_threshold_expression >2sigma(I)
_cod_data_source_file ICA-2013-397-110-116-2.cif
_cod_data_source_block yc-1
_cod_original_sg_symbol_H-M P21/c
_cod_database_code 1513178

loop_
_symmetry_equiv_pos_as_xyz
'x, y, z'
'-x, y+1/2, -z+1/2'
'-x, -y, -z'
'x, -y-1/2, z-1/2'

loop_
_atom_site_label
_atom_site_type_symbol
_atom_site_fract_x
_atom_site_fract_y
_atom_site_fract_z
_atom_site_U_iso_or_equiv
_atom_site_adp_type
_atom_site_occupancy
_atom_site_symmetry_multiplicity
_atom_site_calc_flag
_atom_site_refinement_flags
Cu1 Cu 0.21140(8) 0.94498(3) 0.48066(3) 0.03225(14) Uani 1 1 d .
Cl1 Cl 0.99403(18) 0.82808(6) 0.67994(6) 0.0430(2) Uani 1 1 d .
Cl2 Cl 1.12281(17) 0.62898(6) 0.40978(6) 0.0447(3) Uani 1 1 d .
O1 O 0.5419(4) 0.89667(14) 0.54110(15) 0.0358(6) Uani 1 1 d .
O2 O -0.1301(4) 0.99547(14) 0.41884(16) 0.0349(6) Uani 1 1 d .
N1 N 0.1759(5) 0.89275(16) 0.36343(18) 0.0284(6) Uani 1 1 d .
C1 C 0.6608(6) 0.8365(2) 0.5077(2) 0.0289(8) Uani 1 1 d .
C2 C 0.8920(6) 0.7982(2) 0.5656(2) 0.0300(8) Uani 1 1 d .
C3 C 1.0347(6) 0.7368(2) 0.5362(2) 0.0336(8) Uani 1 1 d .
H3 H 1.1895 0.7142 0.5761 0.040 Uiso 1 1 calc R
C4 C 0.9445(6) 0.7086(2) 0.4458(2) 0.0317(8) Uani 1 1 d .
C5 C 0.7182(6) 0.7420(2) 0.3871(2) 0.0326(8) Uani 1 1 d .
H5 H 0.6581 0.7219 0.3272 0.039 Uiso 1 1 calc R
C6 C 0.5744(6) 0.8065(2) 0.4159(2) 0.0283(8) Uani 1 1 d .
C7 C 0.3394(6) 0.8372(2) 0.3484(2) 0.0316(8) Uani 1 1 d .
H7 H 0.3025 0.8153 0.2894 0.038 Uiso 1 1 calc R
C8 C -0.0548(6) 0.9217(2) 0.2956(2) 0.0282(8) Uani 1 1 d .
C9 C -0.1292(7) 0.9004(2) 0.2035(2) 0.0383(9) Uani 1 1 d .
H9 H -0.0217 0.8643 0.1811 0.046 Uiso 1 1 calc R
C10 C -0.3616(7) 0.9324(2) 0.1448(2) 0.0429(10) Uani 1 1 d .
H10 H -0.4119 0.9176 0.0831 0.052 Uiso 1 1 calc R
C11 C -0.5201(7) 0.9868(2) 0.1781(3) 0.0401(9) Uani 1 1 d .
H11 H -0.6765 1.0086 0.1383 0.048 Uiso 1 1 calc R
C12 C -0.4489(6) 1.0089(2) 0.2692(3) 0.0367(9) Uani 1 1 d .
H12 H -0.5578 1.0452 0.2907 0.044 Uiso 1 1 calc R
C13 C -0.2160(6) 0.9775(2) 0.3292(2) 0.0293(8) Uani 1 1 d .

loop_
_atom_site_aniso_label
_atom_site_aniso_U_11
_atom_site_aniso_U_22
_atom_site_aniso_U_33
_atom_site_aniso_U_23
_atom_site_aniso_U_13
_atom_site_aniso_U_12
Cu1 0.0305(2) 0.0382(3) 0.0276(2) -0.0028(2) 0.00770(17) 0.0036(2)
Cl1 0.0519(5) 0.0425(5) 0.0278(5) -0.0018(4) 0.0007(4) 0.0057(5)
Cl2 0.0412(5) 0.0453(6) 0.0461(6) -0.0051(5) 0.0104(4) 0.0121(5)
O1 0.0348(13) 0.0433(14) 0.0255(13) -0.0090(12) 0.0029(10) 0.0078(12)
O2 0.0335(13) 0.0413(15) 0.0300(15) -0.0016(12) 0.0092(11) 0.0093(11)
N1 0.0281(15) 0.0299(16) 0.0268(16) 0.0013(13) 0.0074(13) 0.0023(13)
C1 0.0327(18) 0.029(2) 0.0262(19) 0.0007(16) 0.0110(15) 0.0010(17)
C2 0.0324(18) 0.031(2) 0.027(2) 0.0014(17) 0.0088(16) -0.0011(17)
C3 0.0317(19) 0.031(2) 0.036(2) 0.0054(18) 0.0062(16) 0.0035(17)
C4 0.0360(19) 0.0269(19) 0.034(2) 0.0025(17) 0.0133(17) 0.0032(17)
C5 0.0349(19) 0.035(2) 0.026(2) -0.0039(17) 0.0062(16) 0.0025(17)
C6 0.0263(17) 0.0271(19) 0.031(2) -0.0004(16) 0.0082(15) 0.0033(15)
C7 0.0367(19) 0.033(2) 0.0248(19) -0.0078(16) 0.0081(16) -0.0009(17)
C8 0.0279(17) 0.030(2) 0.026(2) 0.0011(15) 0.0060(15) 0.0016(15)
C9 0.035(2) 0.042(2) 0.036(2) -0.0076(19) 0.0067(17) 0.0032(18)
C10 0.041(2) 0.053(3) 0.028(2) -0.0039(19) -0.0007(17) 0.001(2)
C11 0.0318(19) 0.045(2) 0.037(2) 0.005(2) -0.0004(17) 0.0018(18)
C12 0.0258(18) 0.043(2) 0.041(2) 0.0039(19) 0.0101(17) 0.0055(17)
C13 0.0285(18) 0.0303(19) 0.029(2) 0.0024(17) 0.0083(16) -0.0016(16)

loop_
_atom_type_symbol
_atom_type_description
_atom_type_scat_dispersion_real
_atom_type_scat_dispersion_imag
_atom_type_scat_source
C C 0.0033 0.0016 'International Tables Vol C Tables 4.2.6.8 and 6.1.1.4'
H H 0.0000 0.0000 'International Tables Vol C Tables 4.2.6.8 and 6.1.1.4'
Cl Cl 0.1484 0.1585 'International Tables Vol C Tables 4.2.6.8 and 6.1.1.4'
Cu Cu 0.3201 1.2651 'International Tables Vol C Tables 4.2.6.8 and 6.1.1.4'
N N 0.0061 0.0033 'International Tables Vol C Tables 4.2.6.8 and 6.1.1.4'
O O 0.0106 0.0060 'International Tables Vol C Tables 4.2.6.8 and 6.1.1.4'

loop_
_geom_angle_atom_site_label_1
_geom_angle_atom_site_label_2
_geom_angle_atom_site_label_3
_geom_angle
_geom_angle_site_symmetry_1
_geom_angle_site_symmetry_3
O1 Cu1 N1 96.35(10) . .
O1 Cu1 O2 179.61(10) . .
N1 Cu1 O2 84.03(10) . .
O1 Cu1 O2 100.89(9) . 3_576
N1 Cu1 O2 162.19(10) . 3_576
O2 Cu1 O2 78.74(11) . 3_576
O1 Cu1 Cu1 140.08(7) . 3_576
N1 Cu1 Cu1 123.44(8) . 3_576
O2 Cu1 Cu1 39.54(7) . 3_576
O2 Cu1 Cu1 39.20(6) 3_576 3_576
O1 Cu1 Cu1 58.38(7) . 3_676
N1 Cu1 Cu1 103.06(7) . 3_676
O2 Cu1 Cu1 121.46(7) . 3_676
O2 Cu1 Cu1 89.87(7) 3_576 3_676
Cu1 Cu1 Cu1 109.56(2) 3_576 3_676
C1 O1 Cu1 125.2(2) . .
C13 O2 Cu1 113.58(18) . .
C13 O2 Cu1 145.2(2) . 3_576
Cu1 O2 Cu1 101.26(11) . 3_576
C7 N1 C8 123.8(3) . .
C7 N1 Cu1 124.3(2) . .
C8 N1 Cu1 111.88(19) . .
O1 C1 C2 118.8(3) . .
O1 C1 C6 124.8(3) . .
C2 C1 C6 116.3(3) . .
C3 C2 C1 123.0(3) . .
C3 C2 Cl1 118.8(3) . .
C1 C2 Cl1 118.1(2) . .
C2 C3 C4 119.2(3) . .
C2 C3 H3 120.4 . .
C4 C3 H3 120.4 . .
C5 C4 C3 120.4(3) . .
C5 C4 Cl2 120.8(3) . .
C3 C4 Cl2 118.8(3) . .
C4 C5 C6 120.8(3) . .
C4 C5 H5 119.6 . .
C6 C5 H5 119.6 . .
C5 C6 C1 120.2(3) . .
C5 C6 C7 116.2(3) . .
C1 C6 C7 123.6(3) . .
N1 C7 C6 125.0(3) . .
N1 C7 H7 117.5 . .
C6 C7 H7 117.5 . .
C9 C8 C13 119.8(3) . .
C9 C8 N1 126.3(3) . .
C13 C8 N1 113.9(3) . .
C10 C9 C8 120.3(3) . .
C10 C9 H9 119.8 . .
C8 C9 H9 119.8 . .
C9 C10 C11 119.8(3) . .
C9 C10 H10 120.1 . .
C11 C10 H10 120.1 . .
C12 C11 C10 120.7(3) . .
C12 C11 H11 119.6 . .
C10 C11 H11 119.6 . .
C11 C12 C13 120.4(3) . .
C11 C12 H12 119.8 . .
C13 C12 H12 119.8 . .
O2 C13 C12 124.7(3) . .
O2 C13 C8 116.3(3) . .
C12 C13 C8 119.0(3) . .

loop_
_geom_bond_atom_site_label_1
_geom_bond_atom_site_label_2
_geom_bond_distance
_geom_bond_site_symmetry_2
Cu1 O1 1.866(2) .
Cu1 N1 1.926(3) .
Cu1 O2 1.930(2) .
Cu1 O2 1.944(2) 3_576
Cu1 Cu1 2.9945(8) 3_576
Cu1 Cu1 3.3750(8) 3_676
Cl1 C2 1.733(3) .
Cl2 C4 1.744(3) .
O1 C1 1.314(4) .
O2 C13 1.339(4) .
O2 Cu1 1.944(2) 3_576
N1 C7 1.289(4) .
N1 C8 1.416(4) .
C1 C2 1.408(4) .
C1 C6 1.421(4) .
C2 C3 1.374(4) .
C3 C4 1.393(4) .
C3 H3 0.9300 .
C4 C5 1.364(4) .
C5 C6 1.407(4) .
C5 H5 0.9300 .
C6 C7 1.438(4) .
C7 H7 0.9300 .
C8 C9 1.384(4) .
C8 C13 1.411(4) .
C9 C10 1.378(4) .
C9 H9 0.9300 .
C10 C11 1.384(5) .
C10 H10 0.9300 .
C11 C12 1.373(5) .
C11 H11 0.9300 .
C12 C13 1.384(4) .
C12 H12 0.9300 .

loop_
_geom_torsion_atom_site_label_1
_geom_torsion_atom_site_label_2
_geom_torsion_atom_site_label_3
_geom_torsion_atom_site_label_4
_geom_torsion
_geom_torsion_site_symmetry_1
_geom_torsion_site_symmetry_4
N1 Cu1 O1 C1 -9.3(3) . .
O2 Cu1 O1 C1 -177(100) . .
O2 Cu1 O1 C1 166.2(2) 3_576 .
Cu1 Cu1 O1 C1 166.29(19) 3_576 .
Cu1 Cu1 O1 C1 -110.8(2) 3_676 .
O1 Cu1 O2 C13 163(38) . .
N1 Cu1 O2 C13 -4.4(2) . .
O2 Cu1 O2 C13 -179.9(3) 3_576 .
Cu1 Cu1 O2 C13 -179.9(3) 3_576 .
Cu1 Cu1 O2 C13 97.2(2) 3_676 .
O1 Cu1 O2 Cu1 -17(17) . 3_576
N1 Cu1 O2 Cu1 175.48(11) . 3_576
O2 Cu1 O2 Cu1 0.0 3_576 3_576
Cu1 Cu1 O2 Cu1 -82.85(9) 3_676 3_576
O1 Cu1 N1 C7 5.5(3) . .
O2 Cu1 N1 C7 -174.6(3) . .
O2 Cu1 N1 C7 -159.9(3) 3_576 .
Cu1 Cu1 N1 C7 -171.1(2) 3_576 .
Cu1 Cu1 N1 C7 64.5(3) 3_676 .
O1 Cu1 N1 C8 -175.4(2) . .
O2 Cu1 N1 C8 4.5(2) . .
O2 Cu1 N1 C8 19.1(5) 3_576 .
Cu1 Cu1 N1 C8 7.9(2) 3_576 .
Cu1 Cu1 N1 C8 -116.46(19) 3_676 .
Cu1 O1 C1 C2 -171.5(2) . .
Cu1 O1 C1 C6 8.8(4) . .
O1 C1 C2 C3 -177.9(3) . .
C6 C1 C2 C3 1.8(5) . .
O1 C1 C2 Cl1 4.1(4) . .
C6 C1 C2 Cl1 -176.2(2) . .
C1 C2 C3 C4 -2.0(5) . .
Cl1 C2 C3 C4 176.0(2) . .
C2 C3 C4 C5 0.4(5) . .
C2 C3 C4 Cl2 -178.6(2) . .
C3 C4 C5 C6 1.2(5) . .
Cl2 C4 C5 C6 -179.8(2) . .
C4 C5 C6 C1 -1.3(5) . .
C4 C5 C6 C7 179.8(3) . .
O1 C1 C6 C5 179.5(3) . .
C2 C1 C6 C5 -0.2(5) . .
O1 C1 C6 C7 -1.7(5) . .
C2 C1 C6 C7 178.6(3) . .
C8 N1 C7 C6 -179.8(3) . .
Cu1 N1 C7 C6 -0.9(4) . .
C5 C6 C7 N1 176.3(3) . .
C1 C6 C7 N1 -2.5(5) . .
C7 N1 C8 C9 -4.9(5) . .
Cu1 N1 C8 C9 176.0(3) . .
C7 N1 C8 C13 175.2(3) . .
Cu1 N1 C8 C13 -3.9(3) . .
C13 C8 C9 C10 -0.9(5) . .
N1 C8 C9 C10 179.2(3) . .
C8 C9 C10 C11 0.6(5) . .
C9 C10 C11 C12 -0.3(5) . .
C10 C11 C12 C13 0.4(5) . .
Cu1 O2 C13 C12 -177.1(3) . .
Cu1 O2 C13 C12 3.0(6) 3_576 .
Cu1 O2 C13 C8 3.4(3) . .
Cu1 O2 C13 C8 -176.4(2) 3_576 .
C11 C12 C13 O2 179.9(3) . .
C11 C12 C13 C8 -0.7(5) . .
C9 C8 C13 O2 -179.6(3) . .
N1 C8 C13 O2 0.3(4) . .
C9 C8 C13 C12 1.0(5) . .
N1 C8 C13 C12 -179.1(3) . .
